data_4064278
loop_
_publ_author_name
'Deng, Zhao-Peng'
'Li, Ming-Shuai'
'Zhu, Zhi-Biao'
'Huo, Li-Hua'
'Zhao, Hui'
'Gao, Shan'

_publ_section_title
;
 Rare Organosilver(I) Coordination Polymers Constructed from
 Hydroxyl-Substituted Benzenesulfonic Acids: Syntheses, Structures and
 Characterizations
;
_journal_issue 7
_journal_name_full Organometallics
_journal_page_first 1961
_journal_paper_doi 10.1021/om200009f
_journal_volume 30
_journal_year 2011
_chemical_formula_moiety 'C6 H5 Ag2 Br O5 S'
_chemical_formula_sum 'C6 H5 Ag2 Br O5 S'
_chemical_formula_weight 484.81
_chemical_name_systematic
; 
 ? 
;
_space_group_IT_number 14
_symmetry_cell_setting monoclinic
_symmetry_space_group_name_Hall '-P 2ybc'
_symmetry_space_group_name_H-M 'P 1 21/c 1'
_atom_sites_solution_hydrogens geom
_atom_sites_solution_primary direct
_atom_sites_solution_secondary difmap
_audit_creation_method SHELXL-97
_cell_angle_alpha 90.00
_cell_angle_beta 101.22(3)
_cell_angle_gamma 90.00
_cell_formula_units_Z 4
_cell_length_a 9.7366(19)
_cell_length_b 11.322(2)
_cell_length_c 9.4589(19)
_cell_measurement_reflns_used 7870
_cell_measurement_temperature 295(2)
_cell_measurement_theta_max 27.43
_cell_measurement_theta_min 3.29
_cell_volume 1022.8(4)
_computing_cell_refinement RAPID-AUTO
_computing_data_collection 'RAPID-AUTO (Rigaku Corporation, 1998)'
_computing_data_reduction 'CrystalStructure (Rigaku/MSC and Rigaku Corporation, 2002)'
_computing_molecular_graphics SHELXL-97
_computing_publication_material SHELXL-97
_computing_structure_refinement 'SHELXL-97 (Sheldrick, 1997)'
_computing_structure_solution 'SHELXS-97 (Sheldrick, 1997)'
_diffrn_ambient_temperature 295(2)
_diffrn_detector_area_resol_mean 10.000
_diffrn_measured_fraction_theta_full 0.998
_diffrn_measured_fraction_theta_max 0.998
_diffrn_measurement_device_type 'Rigaku RAXIS-RAPID'
_diffrn_measurement_method \w
_diffrn_radiation_monochromator graphite
_diffrn_radiation_source 'fine-focus sealed tube'
_diffrn_radiation_type MoK\a
_diffrn_radiation_wavelength 0.71073
_diffrn_reflns_av_R_equivalents 0.0489
_diffrn_reflns_av_sigmaI/netI 0.0429
_diffrn_reflns_limit_h_max 12
_diffrn_reflns_limit_h_min -12
_diffrn_reflns_limit_k_max 14
_diffrn_reflns_limit_k_min -14
_diffrn_reflns_limit_l_max 12
_diffrn_reflns_limit_l_min -11
_diffrn_reflns_number 9716
_diffrn_reflns_theta_full 27.44
_diffrn_reflns_theta_max 27.44
_diffrn_reflns_theta_min 3.28
_diffrn_standards_decay_% 0
_diffrn_standards_interval_count 0
_diffrn_standards_interval_time 0
_diffrn_standards_number 0
_exptl_absorpt_coefficient_mu 7.934
_exptl_absorpt_correction_T_max 0.5354
_exptl_absorpt_correction_T_min 0.3824
_exptl_absorpt_correction_type multi-scan
_exptl_absorpt_process_details 'ABSCOR (Higashi, 1995)'
_exptl_crystal_colour colorless
_exptl_crystal_density_diffrn 3.148
_exptl_crystal_density_method 'not measured'
_exptl_crystal_description prism
_exptl_crystal_F_000 904
_exptl_crystal_size_max 0.15
_exptl_crystal_size_mid 0.12
_exptl_crystal_size_min 0.09
_refine_diff_density_max 0.976
_refine_diff_density_min -0.710
_refine_diff_density_rms 0.138
_refine_ls_extinction_method none
_refine_ls_goodness_of_fit_ref 1.073
_refine_ls_hydrogen_treatment mixed
_refine_ls_matrix_type full
_refine_ls_number_parameters 142
_refine_ls_number_reflns 2335
_refine_ls_number_restraints 3
_refine_ls_restrained_S_all 1.072
_refine_ls_R_factor_all 0.0349
_refine_ls_R_factor_gt 0.0296
_refine_ls_shift/su_max 0.001
_refine_ls_shift/su_mean 0.000
_refine_ls_structure_factor_coef Fsqd
_refine_ls_weighting_details 'calc w=1/[\s^2^(Fo^2^)+(0.0242P)^2^+1.9562P] where P=(Fo^2^+2Fc^2^)/3'
_refine_ls_weighting_scheme calc
_refine_ls_wR_factor_gt 0.0682
_refine_ls_wR_factor_ref 0.0748
_reflns_number_gt 2061
_reflns_number_total 2335
_reflns_threshold_expression >2sigma(I)
_cod_data_source_file om200009f_si_002.cif
_cod_data_source_block complex3
_cod_original_sg_symbol_H-M 'P 21/c'
_cod_database_code 4064278

loop_
_symmetry_equiv_pos_as_xyz
'x, y, z'
'-x, y+1/2, -z+1/2'
'-x, -y, -z'
'x, -y-1/2, z-1/2'

loop_
_atom_site_label
_atom_site_type_symbol
_atom_site_fract_x
_atom_site_fract_y
_atom_site_fract_z
_atom_site_U_iso_or_equiv
_atom_site_adp_type
_atom_site_occupancy
_atom_site_symmetry_multiplicity
_atom_site_calc_flag
_atom_site_refinement_flags
Ag1 Ag 0.44845(4) 0.36852(3) 0.05802(3) 0.03559(11) Uani 1 1 d .
Ag2 Ag 0.25148(4) 0.62221(4) 0.10908(4) 0.04793(13) Uani 1 1 d .
Br1 Br 0.77906(5) 0.64486(4) 0.77999(4) 0.03609(13) Uani 1 1 d .
S1 S 0.77591(10) 0.48400(9) 0.22551(10) 0.0291(2) Uani 1 1 d .
O1 O 0.6998(4) 0.3748(3) 0.1788(4) 0.0435(8) Uani 1 1 d .
O1W O 0.0505(5) 0.7041(5) 0.0865(8) 0.1019(19) Uani 1 1 d D
H1W1 H -0.023(6) 0.667(7) 0.097(11) 0.153 Uiso 1 1 d D
H1W2 H 0.049(9) 0.774(3) 0.121(10) 0.153 Uiso 1 1 d D
O2 O 0.7733(3) 0.5640(3) 0.1045(3) 0.0416(7) Uani 1 1 d .
O3 O 0.9160(3) 0.4622(3) 0.3050(3) 0.0427(8) Uani 1 1 d .
O4 O 0.4723(3) 0.5689(3) 0.1674(3) 0.0319(6) Uani 1 1 d .
C1 C 0.6843(4) 0.5539(3) 0.3459(4) 0.0261(8) Uani 1 1 d .
C2 C 0.5424(4) 0.5875(3) 0.3006(4) 0.0254(8) Uani 1 1 d .
C3 C 0.4766(4) 0.6407(3) 0.4050(4) 0.0301(9) Uani 1 1 d .
H3 H 0.3839 0.6649 0.3784 0.036 Uiso 1 1 calc R
C4 C 0.5456(4) 0.6581(3) 0.5452(4) 0.0289(8) Uani 1 1 d .
H4 H 0.4992 0.6918 0.6123 0.035 Uiso 1 1 calc R
C5 C 0.6858(4) 0.6245(3) 0.5856(4) 0.0267(8) Uani 1 1 d .
C6 C 0.7547(4) 0.5724(3) 0.4873(4) 0.0267(8) Uani 1 1 d .
H6 H 0.8479 0.5497 0.5153 0.032 Uiso 1 1 calc R

loop_
_atom_site_aniso_label
_atom_site_aniso_U_11
_atom_site_aniso_U_22
_atom_site_aniso_U_33
_atom_site_aniso_U_23
_atom_site_aniso_U_13
_atom_site_aniso_U_12
Ag1 0.0364(2) 0.03516(19) 0.03520(19) -0.00222(13) 0.00694(14) -0.00233(13)
Ag2 0.0284(2) 0.0633(3) 0.0513(2) -0.00082(18) 0.00566(16) 0.01263(16)
Br1 0.0343(3) 0.0476(3) 0.0266(2) -0.00526(18) 0.00648(17) -0.00172(18)
S1 0.0228(5) 0.0370(5) 0.0272(4) -0.0056(4) 0.0040(4) 0.0025(4)
O1 0.0396(19) 0.0376(17) 0.0523(19) -0.0137(15) 0.0065(16) 0.0001(14)
O1W 0.046(3) 0.086(4) 0.171(5) -0.043(4) 0.015(3) 0.003(2)
O2 0.0388(18) 0.056(2) 0.0322(14) 0.0043(14) 0.0118(13) 0.0053(15)
O3 0.0229(15) 0.065(2) 0.0384(15) -0.0082(16) 0.0017(12) 0.0114(14)
O4 0.0241(14) 0.0398(16) 0.0301(13) -0.0004(12) 0.0008(11) 0.0019(12)
C1 0.0213(19) 0.0291(19) 0.0279(18) 0.0010(16) 0.0050(15) -0.0002(15)
C2 0.0198(18) 0.0270(18) 0.0289(18) 0.0010(16) 0.0033(15) -0.0011(15)
C3 0.0224(19) 0.029(2) 0.039(2) 0.0032(17) 0.0074(17) 0.0016(15)
C4 0.031(2) 0.0234(18) 0.036(2) -0.0023(16) 0.0142(17) 0.0017(16)
C5 0.027(2) 0.030(2) 0.0255(17) 0.0009(15) 0.0084(16) -0.0011(15)
C6 0.0232(19) 0.0270(19) 0.0298(18) -0.0005(16) 0.0051(15) -0.0011(15)

loop_
_atom_type_symbol
_atom_type_description
_atom_type_scat_dispersion_real
_atom_type_scat_dispersion_imag
_atom_type_scat_source
C C 0.0033 0.0016 'International Tables Vol C Tables 4.2.6.8 and 6.1.1.4'
H H 0.0000 0.0000 'International Tables Vol C Tables 4.2.6.8 and 6.1.1.4'
O O 0.0106 0.0060 'International Tables Vol C Tables 4.2.6.8 and 6.1.1.4'
S S 0.1246 0.1234 'International Tables Vol C Tables 4.2.6.8 and 6.1.1.4'
Br Br -0.2901 2.4595 'International Tables Vol C Tables 4.2.6.8 and 6.1.1.4'
Ag Ag -0.8971 1.1015 'International Tables Vol C Tables 4.2.6.8 and 6.1.1.4'

loop_
_geom_angle_atom_site_label_1
_geom_angle_atom_site_label_2
_geom_angle_atom_site_label_3
_geom_angle
_geom_angle_site_symmetry_1
_geom_angle_site_symmetry_3
O4 Ag1 O1 77.25(9) . .
O4 Ag1 O4 94.42(9) . 3_665
O1 Ag1 O4 86.81(10) . 3_665
O4 Ag1 O2 88.67(10) . 3_665
O1 Ag1 O2 157.17(11) . 3_665
O4 Ag1 O2 76.34(9) 3_665 3_665
O4 Ag1 C4 173.41(11) . 2_645
O1 Ag1 C4 96.19(12) . 2_645
O4 Ag1 C4 84.60(11) 3_665 2_645
O2 Ag1 C4 97.41(12) 3_665 2_645
O4 Ag1 C3 145.25(11) . 2_645
O1 Ag1 C3 75.53(11) . 2_645
O4 Ag1 C3 105.15(11) 3_665 2_645
O2 Ag1 C3 123.43(12) 3_665 2_645
C4 Ag1 C3 30.29(12) 2_645 2_645
O4 Ag1 Br1 81.28(7) . 3_666
O1 Ag1 Br1 122.43(8) . 3_666
O4 Ag1 Br1 147.99(6) 3_665 3_666
O2 Ag1 Br1 71.88(7) 3_665 3_666
C4 Ag1 Br1 102.99(9) 2_645 3_666
C3 Ag1 Br1 95.51(9) 2_645 3_666
O1W Ag2 O4 167.36(17) . .
O1W Ag2 O1 102.61(17) . 3_665
O1W Ag2 O2 107.18(17) . 3_665
O4 Ag2 O1 84.64(11) . 3_665
O4 Ag2 O2 85.40(10) . 3_665
O1 Ag2 O2 49.46(9) 3_665 3_665
C5 Br1 Ag1 103.41(12) . 3_666
O3 S1 O2 112.7(2) . .
O3 S1 O1 112.6(2) . .
O2 S1 O1 110.9(2) . .
O3 S1 C1 106.59(17) . .
O2 S1 C1 107.12(19) . .
O1 S1 C1 106.47(19) . .
S1 O1 Ag1 123.82(18) . .
Ag2 O1W H1W1 123(6) . .
Ag2 O1W H1W2 117(6) . .
H1W1 O1W H1W2 110(8) . .
S1 O2 Ag1 123.48(19) . 3_665
C2 O4 Ag2 119.5(2) . .
C2 O4 Ag1 121.9(2) . .
Ag2 O4 Ag1 97.97(10) . .
C2 O4 Ag1 125.2(2) . 3_665
Ag2 O4 Ag1 99.02(10) . 3_665
Ag1 O4 Ag1 85.58(9) . 3_665
C6 C1 C2 121.2(4) . .
C6 C1 S1 118.0(3) . .
C2 C1 S1 120.7(3) . .
O4 C2 C3 120.8(3) . .
O4 C2 C1 122.4(3) . .
C3 C2 C1 116.8(3) . .
C4 C3 C2 122.0(4) . .
C4 C3 Ag1 70.7(2) . 2_655
C2 C3 Ag1 110.7(3) . 2_655
C4 C3 H3 119.0 . .
C2 C3 H3 119.0 . .
Ag1 C3 H3 88.7 2_655 .
C3 C4 C5 119.5(4) . .
C3 C4 Ag1 79.0(2) . 2_655
C5 C4 Ag1 105.2(3) . 2_655
C3 C4 H4 120.3 . .
C5 C4 H4 120.3 . .
Ag1 C4 H4 85.9 2_655 .
C6 C5 C4 120.6(4) . .
C6 C5 Br1 120.0(3) . .
C4 C5 Br1 119.3(3) . .
C5 C6 C1 119.8(4) . .
C5 C6 H6 120.1 . .
C1 C6 H6 120.1 . .

loop_
_geom_bond_atom_site_label_1
_geom_bond_atom_site_label_2
_geom_bond_distance
_geom_bond_site_symmetry_2
Ag1 O4 2.486(3) .
Ag1 O1 2.492(4) .
Ag1 O4 2.507(3) 3_665
Ag1 O2 2.513(3) 3_665
Ag1 C4 2.580(4) 2_645
Ag1 C3 2.684(4) 2_645
Ag1 Br1 2.9324(9) 3_666
Ag2 O1W 2.138(5) .
Ag2 O4 2.197(3) .
Ag2 O1 2.854(4) 3_665
Ag2 O2 2.897(3) 3_665
Br1 C5 1.900(4) .
Br1 Ag1 2.9324(9) 3_666
S1 O3 1.445(3) .
S1 O2 1.456(3) .
S1 O1 1.464(3) .
S1 C1 1.765(4) .
O1W H1W1 0.85(7) .
O1W H1W2 0.86(5) .
O2 Ag1 2.513(3) 3_665
O4 C2 1.327(4) .
O4 Ag1 2.507(3) 3_665
C1 C6 1.395(5) .
C1 C2 1.417(5) .
C2 C3 1.412(6) .
C3 C4 1.379(6) .
C3 Ag1 2.684(4) 2_655
C3 H3 0.9300 .
C4 C5 1.396(6) .
C4 Ag1 2.580(4) 2_655
C4 H4 0.9300 .
C5 C6 1.381(5) .
C6 H6 0.9300 .

loop_
_geom_hbond_atom_site_label_D
_geom_hbond_atom_site_label_H
_geom_hbond_atom_site_label_A
_geom_hbond_distance_DH
_geom_hbond_distance_HA
_geom_hbond_distance_DA
_geom_hbond_angle_DHA
_geom_hbond_site_symmetry_A
O1W H1W1 O2 0.85(7) 2.31(7) 3.164(6) 175(10) 1_455
O1W H1W2 O3 0.86(5) 2.25(4) 3.093(6) 168(8) 2_655

loop_
_geom_torsion_atom_site_label_1
_geom_torsion_atom_site_label_2
_geom_torsion_atom_site_label_3
_geom_torsion_atom_site_label_4
_geom_torsion
_geom_torsion_site_symmetry_1
_geom_torsion_site_symmetry_4
O3 S1 O1 Ag1 174.31(19) . .
O2 S1 O1 Ag1 -58.4(3) . .
C1 S1 O1 Ag1 57.9(3) . .
O4 Ag1 O1 S1 -17.2(2) . .
O4 Ag1 O1 S1 78.0(2) 3_665 .
O2 Ag1 O1 S1 35.9(4) 3_665 .
C4 Ag1 O1 S1 162.2(2) 2_645 .
C3 Ag1 O1 S1 -175.4(3) 2_645 .
Br1 Ag1 O1 S1 -88.1(2) 3_666 .
O3 S1 O2 Ag1 -177.96(18) . 3_665
O1 S1 O2 Ag1 54.8(3) . 3_665
C1 S1 O2 Ag1 -61.0(2) . 3_665
O1W Ag2 O4 C2 31.4(11) . .
O1W Ag2 O4 Ag1 165.2(9) . .
O1W Ag2 O4 Ag1 -108.0(10) . 3_665
O1 Ag1 O4 C2 -43.5(3) . .
O4 Ag1 O4 C2 -129.2(3) 3_665 .
O2 Ag1 O4 C2 154.6(3) 3_665 .
C3 Ag1 O4 C2 -4.4(4) 2_645 .
Br1 Ag1 O4 C2 82.7(3) 3_666 .
O1 Ag1 O4 Ag2 -175.78(13) . .
O4 Ag1 O4 Ag2 98.51(11) 3_665 .
O2 Ag1 O4 Ag2 22.32(11) 3_665 .
C3 Ag1 O4 Ag2 -136.64(17) 2_645 .
Br1 Ag1 O4 Ag2 -49.55(8) 3_666 .
O1 Ag1 O4 Ag1 85.71(10) . 3_665
O4 Ag1 O4 Ag1 0.0 3_665 3_665
O2 Ag1 O4 Ag1 -76.18(9) 3_665 3_665
C3 Ag1 O4 Ag1 124.85(18) 2_645 3_665
Br1 Ag1 O4 Ag1 -148.06(7) 3_666 3_665
O3 S1 C1 C6 -1.5(4) . .
O2 S1 C1 C6 -122.4(3) . .
O1 S1 C1 C6 118.9(3) . .
O3 S1 C1 C2 179.9(3) . .
O2 S1 C1 C2 59.1(4) . .
O1 S1 C1 C2 -59.7(4) . .
Ag2 O4 C2 C3 0.1(5) . .
Ag1 O4 C2 C3 -122.5(3) . .
Ag1 O4 C2 C3 128.3(3) 3_665 .
Ag2 O4 C2 C1 179.2(3) . .
Ag1 O4 C2 C1 56.5(5) . .
Ag1 O4 C2 C1 -52.6(5) 3_665 .
C6 C1 C2 O4 -178.8(4) . .
S1 C1 C2 O4 -0.3(5) . .
C6 C1 C2 C3 0.3(6) . .
S1 C1 C2 C3 178.8(3) . .
O4 C2 C3 C4 178.1(4) . .
C1 C2 C3 C4 -0.9(6) . .
O4 C2 C3 Ag1 -102.3(4) . 2_655
C1 C2 C3 Ag1 78.6(4) . 2_655
C2 C3 C4 C5 1.4(6) . .
Ag1 C3 C4 C5 -101.4(4) 2_655 .
C2 C3 C4 Ag1 102.8(4) . 2_655
C3 C4 C5 C6 -1.2(6) . .
Ag1 C4 C5 C6 -87.0(4) 2_655 .
C3 C4 C5 Br1 -178.4(3) . .
Ag1 C4 C5 Br1 95.8(3) 2_655 .
Ag1 Br1 C5 C6 -150.0(3) 3_666 .
Ag1 Br1 C5 C4 27.2(3) 3_666 .
C4 C5 C6 C1 0.5(6) . .
Br1 C5 C6 C1 177.7(3) . .
C2 C1 C6 C5 -0.1(6) . .
S1 C1 C6 C5 -178.6(3) . .
